data_7063239
loop_
_publ_author_name
'Mandal, Suman'
'Harijan, Dinesh'
'Kumari, Kusum'
'Singh, Saurabh Kumar'
'Rengan, Aravind Kumar'
'Prabusankar, Ganesan'

_publ_section_title
;
 Discrete copper(i) chalcogenones with metal--metal interaction
;
_journal_issue 28
_journal_name_full 'New Journal of Chemistry'
_journal_page_first 12501
_journal_page_last 12509
_journal_paper_doi 10.1039/D4NJ01758G
_journal_volume 48
_journal_year 2024
_chemical_formula_moiety 'C50 H44 Cu2 I2 N4 Se2'
_chemical_formula_sum 'C50 H44 Cu2 I2 N4 Se2'
_chemical_formula_weight 1239.69
_space_group_crystal_system triclinic
_space_group_IT_number 2
_space_group_name_Hall '-P 1'
_space_group_name_H-M_alt 'P -1'
_atom_sites_solution_hydrogens geom
_audit_creation_date 2024-05-23
_audit_creation_method
;
Olex2 1.3
(compiled 2020.11.12 svn.r5f609507 for OlexSys, GUI svn.r6408)
;
_audit_update_record
;
2024-05-28 deposited with the CCDC.	2024-05-31 downloaded from the CCDC.
;
_cell_angle_alpha 93.703(5)
_cell_angle_beta 93.917(5)
_cell_angle_gamma 111.497(5)
_cell_formula_units_Z 2
_cell_length_a 10.4551(17)
_cell_length_b 11.2312(17)
_cell_length_c 21.572(3)
_cell_measurement_reflns_used 9852
_cell_measurement_temperature 298.0
_cell_measurement_theta_max 27.101
_cell_measurement_theta_min 2.221
_cell_volume 2340.4(6)
_computing_cell_refinement 'SAINT V8.40A (Bruker, 2019)'
_computing_data_reduction 'SAINT V8.40A (Bruker, 2019)'
_computing_molecular_graphics 'Olex2 1.3 (Dolomanov et al., 2009)'
_computing_publication_material 'Olex2 1.3 (Dolomanov et al., 2009)'
_computing_structure_refinement 'XL  (Sheldrick, 2008)'
_computing_structure_solution 'SHELXT 2014/5 (Sheldrick, 2014)'
_diffrn_ambient_temperature 298.0
_diffrn_measured_fraction_theta_full 0.998
_diffrn_measured_fraction_theta_max 0.995
_diffrn_measurement_device_type 'Bruker APEX-IVPHOTON'
_diffrn_measurement_method '\f and \w scans'
_diffrn_radiation_type MoK\a
_diffrn_radiation_wavelength 0.71073
_diffrn_reflns_av_R_equivalents 0.0416
_diffrn_reflns_av_unetI/netI 0.0299
_diffrn_reflns_Laue_measured_fraction_full 0.998
_diffrn_reflns_Laue_measured_fraction_max 0.995
_diffrn_reflns_limit_h_max 13
_diffrn_reflns_limit_h_min -13
_diffrn_reflns_limit_k_max 14
_diffrn_reflns_limit_k_min -14
_diffrn_reflns_limit_l_max 27
_diffrn_reflns_limit_l_min -27
_diffrn_reflns_number 53681
_diffrn_reflns_point_group_measured_fraction_full 0.998
_diffrn_reflns_point_group_measured_fraction_max 0.995
_diffrn_reflns_theta_full 25.242
_diffrn_reflns_theta_max 27.135
_diffrn_reflns_theta_min 1.958
_exptl_absorpt_coefficient_mu 3.822
_exptl_absorpt_correction_T_max 0.7455
_exptl_absorpt_correction_T_min 0.3759
_exptl_absorpt_correction_type multi-scan
_exptl_absorpt_process_details
;
SADABS-2016/2 (Bruker,2016/2) was used for absorption correction.
wR2(int) was 0.1227 before and 0.0548 after correction.
The Ratio of minimum to maximum transmission is 0.5042.
The \l/2 correction factor is Not present.
;
_exptl_crystal_colour 'metallic light yellow'
_exptl_crystal_colour_lustre metallic
_exptl_crystal_colour_modifier light
_exptl_crystal_colour_primary yellow
_exptl_crystal_density_diffrn 1.759
_exptl_crystal_description block
_exptl_crystal_F_000 1208
_exptl_crystal_recrystallization_method CH3CN
_exptl_crystal_size_max 0.35
_exptl_crystal_size_mid 0.3
_exptl_crystal_size_min 0.27
_refine_diff_density_max 0.906
_refine_diff_density_min -0.830
_refine_diff_density_rms 0.064
_refine_ls_extinction_coef 0.0101(3)
_refine_ls_extinction_expression Fc^*^=kFc[1+0.001xFc^2^\l^3^/sin(2\q)]^-1/4^
_refine_ls_extinction_method 'SHELXL-2019/1 (Sheldrick 2019)'
_refine_ls_goodness_of_fit_ref 1.037
_refine_ls_hydrogen_treatment constr
_refine_ls_matrix_type full
_refine_ls_number_parameters 546
_refine_ls_number_reflns 10311
_refine_ls_number_restraints 0
_refine_ls_restrained_S_all 1.037
_refine_ls_R_factor_all 0.0360
_refine_ls_R_factor_gt 0.0298
_refine_ls_shift/su_max 0.002
_refine_ls_shift/su_mean 0.000
_refine_ls_structure_factor_coef Fsqd
_refine_ls_weighting_details 'w=1/[\s^2^(Fo^2^)+(0.0198P)^2^+2.3562P] where P=(Fo^2^+2Fc^2^)/3'
_refine_ls_weighting_scheme calc
_refine_ls_wR_factor_gt 0.0675
_refine_ls_wR_factor_ref 0.0708
_reflns_Friedel_coverage 0.000
_reflns_number_gt 9009
_reflns_number_total 10311
_reflns_threshold_expression 'I > 2\s(I)'
_cod_data_source_file d4nj01758g2.cif
_cod_data_source_block 2
_cod_depositor_comments 'Adding full bibliography for 7063237--7063239.cif.'
_cod_original_cell_volume 2340.3(6)
_cod_database_code 7063239
_shelx_shelxl_version_number 2019/1
_shelx_space_group_comment
;
The symmetry employed for this shelxl refinement is uniquely defined
by the following loop, which should always be used as a source of
symmetry information in preference to the above space-group names.
They are only intended as comments.
;
_shelx_estimated_absorpt_t_max 0.425
_shelx_estimated_absorpt_t_min 0.348
_olex2_refinement_description
;
1. Fixed Uiso
 At 1.2 times of:
  All C(H) groups, All C(H,H) groups
 At 1.5 times of:
  All C(H,H,H) groups
2.a Ternary CH refined with riding coordinates:
 C7(H7), C47(H47)
2.b Secondary CH2 refined with riding coordinates:
 C10(H10A,H10B), C26(H26A,H26B)
2.c Aromatic/amide H refined with riding coordinates:
 C25(H25), C3(H3), C4(H4), C5(H5), C13(H13), C14(H14), C15(H15), C16(H16),
 C18(H18), C20(H20), C21(H21), C22(H22), C23(H23), C30(H30), C33(H33), C34(H34),
  C35(H35), C36(H36), C37(H37), C38(H38), C39(H39), C40(H40), C42(H42),
 C43(H43), C44(H44), C45(H45)
2.d Idealised Me refined as rotating group:
 C8(H8A,H8B,H8C), C9(H9A,H9B,H9C), C48(H48A,H48B,H48C), C49(H49A,H49B,H49C)
;
_olex2_exptl_crystal_mounting_method 'Nylon loop'
_olex2_submission_original_sample_id 2
_olex2_submission_special_instructions 'No special instructions were received'

loop_
_space_group_symop_operation_xyz
'x, y, z'
'-x, -y, -z'

loop_
_atom_site_label
_atom_site_type_symbol
_atom_site_fract_x
_atom_site_fract_y
_atom_site_fract_z
_atom_site_U_iso_or_equiv
_atom_site_adp_type
_atom_site_occupancy
_atom_site_site_symmetry_order
_atom_site_calc_flag
_atom_site_refinement_flags_posn
_atom_site_refinement_flags_adp
_atom_site_refinement_flags_occupancy
_atom_site_disorder_assembly
_atom_site_disorder_group
I1 I 0.57858(3) 0.88709(2) 0.69162(2) 0.06752(9) Uani 1 1 d . . . . .
I2 I 0.55298(3) 0.59830(2) 0.82484(2) 0.05917(8) Uani 1 1 d . . . . .
Cu1 Cu 0.64813(5) 0.70041(4) 0.72692(2) 0.05792(11) Uani 1 1 d . . . . .
Se1 Se 0.80066(3) 0.63961(3) 0.66967(2) 0.04754(8) Uani 1 1 d . . . . .
Se2 Se 0.24579(3) 0.76668(3) 0.80057(2) 0.05700(10) Uani 1 1 d . . . . .
Cu2 Cu 0.45144(4) 0.74968(4) 0.77454(2) 0.05613(11) Uani 1 1 d . . . . .
C1 C 0.8404(3) 0.7825(2) 0.62404(11) 0.0369(5) Uani 1 1 d . . . . .
N1 N 0.7657(2) 0.79317(18) 0.57240(9) 0.0338(4) Uani 1 1 d . . . . .
N2 N 0.9475(2) 0.8963(2) 0.63941(10) 0.0426(5) Uani 1 1 d . . . . .
N4 N 0.2663(2) 0.6576(2) 0.91669(10) 0.0380(5) Uani 1 1 d . . . . .
N3 N 0.0923(2) 0.5321(2) 0.85111(11) 0.0438(5) Uani 1 1 d . . . . .
C50 C 0.8213(3) 0.9192(2) 0.55631(11) 0.0350(5) Uani 1 1 d . . . . .
C25 C 0.7799(3) 0.9805(3) 0.50961(13) 0.0443(6) Uani 1 1 d . . . . .
H25 H 0.704110 0.936916 0.480713 0.053 Uiso 1 1 calc R U . . .
C3 C 0.8571(3) 1.1097(3) 0.50829(15) 0.0523(7) Uani 1 1 d . . . . .
H3 H 0.832332 1.154160 0.477706 0.063 Uiso 1 1 calc R U . . .
C4 C 0.9706(3) 1.1754(3) 0.55123(17) 0.0566(8) Uani 1 1 d . . . . .
H4 H 1.019204 1.262583 0.548870 0.068 Uiso 1 1 calc R U . . .
C5 C 1.0129(3) 1.1147(3) 0.59709(16) 0.0531(7) Uani 1 1 d . . . . .
H5 H 1.089497 1.158634 0.625485 0.064 Uiso 1 1 calc R U . . .
C6 C 0.9359(3) 0.9845(2) 0.59922(12) 0.0406(6) Uani 1 1 d . . . . .
C7 C 1.0519(3) 0.9225(3) 0.69397(14) 0.0569(8) Uani 1 1 d . . . . .
H7 H 1.036274 0.840003 0.710939 0.068 Uiso 1 1 calc R U . . .
C8 C 1.0290(5) 1.0096(5) 0.74504(19) 0.0962(15) Uani 1 1 d . . . . .
H8A H 1.047297 1.093163 0.730988 0.144 Uiso 1 1 calc R U . . .
H8B H 1.090125 1.017082 0.781616 0.144 Uiso 1 1 calc R U . . .
H8C H 0.935020 0.973842 0.754851 0.144 Uiso 1 1 calc R U . . .
C9 C 1.1969(4) 0.9694(4) 0.67442(19) 0.0764(11) Uani 1 1 d . . . . .
H9A H 1.203690 0.909265 0.642355 0.115 Uiso 1 1 calc R U . . .
H9B H 1.261318 0.976996 0.709762 0.115 Uiso 1 1 calc R U . . .
H9C H 1.217806 1.051852 0.658720 0.115 Uiso 1 1 calc R U . . .
C10 C 0.6308(3) 0.6950(2) 0.54544(11) 0.0369(5) Uani 1 1 d . . . . .
H10A H 0.559022 0.728888 0.551559 0.044 Uiso 1 1 calc R U . . .
H10B H 0.610952 0.619487 0.568134 0.044 Uiso 1 1 calc R U . . .
C11 C 0.6247(2) 0.6547(2) 0.47636(11) 0.0357(5) Uani 1 1 d . . . . .
C12 C 0.6951(2) 0.5741(2) 0.45789(12) 0.0371(5) Uani 1 1 d . . . . .
C13 C 0.7637(3) 0.5215(3) 0.50114(14) 0.0463(6) Uani 1 1 d . . . . .
H13 H 0.763724 0.540881 0.543720 0.056 Uiso 1 1 calc R U . . .
C14 C 0.8294(4) 0.4435(3) 0.48138(18) 0.0605(8) Uani 1 1 d . . . . .
H14 H 0.872657 0.409671 0.510623 0.073 Uiso 1 1 calc R U . . .
C15 C 0.8325(4) 0.4134(3) 0.4175(2) 0.0704(10) Uani 1 1 d . . . . .
H15 H 0.879682 0.361531 0.404886 0.084 Uiso 1 1 calc R U . . .
C16 C 0.7682(4) 0.4587(3) 0.37464(17) 0.0631(9) Uani 1 1 d . . . . .
H16 H 0.770667 0.437362 0.332483 0.076 Uiso 1 1 calc R U . . .
C17 C 0.6957(3) 0.5395(3) 0.39272(13) 0.0459(6) Uani 1 1 d . . . . .
C18 C 0.6248(3) 0.5837(3) 0.34894(13) 0.0509(7) Uani 1 1 d . . . . .
H18 H 0.628076 0.563527 0.306731 0.061 Uiso 1 1 calc R U . . .
C19 C 0.5491(3) 0.6571(3) 0.36622(13) 0.0442(6) Uani 1 1 d . . . . .
C20 C 0.4725(3) 0.6962(3) 0.31990(14) 0.0574(8) Uani 1 1 d . . . . .
H20 H 0.473786 0.672288 0.277926 0.069 Uiso 1 1 calc R U . . .
C21 C 0.3990(4) 0.7665(3) 0.33597(17) 0.0639(9) Uani 1 1 d . . . . .
H21 H 0.350480 0.792059 0.305218 0.077 Uiso 1 1 calc R U . . .
C22 C 0.3946(3) 0.8022(3) 0.39950(17) 0.0617(8) Uani 1 1 d . . . . .
H22 H 0.342839 0.851096 0.410107 0.074 Uiso 1 1 calc R U . . .
C23 C 0.4646(3) 0.7665(3) 0.44546(15) 0.0502(7) Uani 1 1 d . . . . .
H23 H 0.458563 0.790202 0.486942 0.060 Uiso 1 1 calc R U . . .
C24 C 0.5473(3) 0.6933(2) 0.43131(12) 0.0389(5) Uani 1 1 d . . . . .
C2 C 0.1998(3) 0.6459(3) 0.85925(12) 0.0407(6) Uani 1 1 d . . . . .
C26 C 0.3973(3) 0.7641(3) 0.94125(12) 0.0420(6) Uani 1 1 d . . . . .
H26A H 0.415561 0.832127 0.913692 0.050 Uiso 1 1 calc R U . . .
H26B H 0.472222 0.732746 0.940466 0.050 Uiso 1 1 calc R U . . .
C27 C 0.3971(2) 0.8197(2) 1.00655(13) 0.0391(6) Uani 1 1 d . . . . .
C28 C 0.4770(3) 0.7983(2) 1.05678(12) 0.0394(6) Uani 1 1 d . . . . .
C29 C 0.4752(3) 0.8528(3) 1.11850(14) 0.0494(7) Uani 1 1 d . . . . .
C30 C 0.3935(4) 0.9259(3) 1.12719(17) 0.0627(9) Uani 1 1 d . . . . .
H30 H 0.389541 0.958618 1.167417 0.075 Uiso 1 1 calc R U . . .
C31 C 0.3188(3) 0.9509(3) 1.07827(18) 0.0562(8) Uani 1 1 d . . . . .
C32 C 0.3210(3) 0.8990(2) 1.01624(15) 0.0457(6) Uani 1 1 d . . . . .
C33 C 0.2480(3) 0.9329(3) 0.96632(19) 0.0604(9) Uani 1 1 d . . . . .
H33 H 0.247347 0.899674 0.925639 0.072 Uiso 1 1 calc R U . . .
C34 C 0.1799(4) 1.0125(3) 0.9772(3) 0.0810(13) Uani 1 1 d . . . . .
H34 H 0.134527 1.034421 0.943878 0.097 Uiso 1 1 calc R U . . .
C35 C 0.1766(4) 1.0622(4) 1.0378(3) 0.0933(17) Uani 1 1 d . . . . .
H35 H 0.128222 1.116073 1.044365 0.112 Uiso 1 1 calc R U . . .
C36 C 0.2421(4) 1.0335(3) 1.0866(3) 0.0808(13) Uani 1 1 d . . . . .
H36 H 0.238130 1.067306 1.126644 0.097 Uiso 1 1 calc R U . . .
C37 C 0.5569(4) 0.8330(3) 1.16932(16) 0.0668(10) Uani 1 1 d . . . . .
H37 H 0.556123 0.869357 1.209201 0.080 Uiso 1 1 calc R U . . .
C38 C 0.6345(4) 0.7630(4) 1.16073(18) 0.0723(11) Uani 1 1 d . . . . .
H38 H 0.686467 0.750304 1.194591 0.087 Uiso 1 1 calc R U . . .
C39 C 0.6382(3) 0.7083(3) 1.10045(17) 0.0605(8) Uani 1 1 d . . . . .
H39 H 0.692807 0.659917 1.094954 0.073 Uiso 1 1 calc R U . . .
C40 C 0.5630(3) 0.7254(3) 1.05035(15) 0.0489(7) Uani 1 1 d . . . . .
H40 H 0.567574 0.688798 1.011039 0.059 Uiso 1 1 calc R U . . .
C41 C 0.2020(3) 0.5464(2) 0.94567(12) 0.0367(5) Uani 1 1 d . . . . .
C42 C 0.2327(3) 0.5090(3) 1.00320(13) 0.0452(6) Uani 1 1 d . . . . .
H42 H 0.307373 0.561447 1.030768 0.054 Uiso 1 1 calc R U . . .
C43 C 0.1459(3) 0.3895(3) 1.01717(15) 0.0547(7) Uani 1 1 d . . . . .
H43 H 0.162293 0.360977 1.055345 0.066 Uiso 1 1 calc R U . . .
C44 C 0.0349(3) 0.3108(3) 0.97565(17) 0.0588(8) Uani 1 1 d . . . . .
H44 H -0.020910 0.231008 0.986820 0.071 Uiso 1 1 calc R U . . .
C45 C 0.0053(3) 0.3475(3) 0.91868(17) 0.0557(8) Uani 1 1 d . . . . .
H45 H -0.068939 0.294260 0.891105 0.067 Uiso 1 1 calc R U . . .
C46 C 0.0911(3) 0.4677(2) 0.90390(13) 0.0410(6) Uani 1 1 d . . . . .
C47 C -0.0035(3) 0.4827(3) 0.79291(15) 0.0573(8) Uani 1 1 d . . . . .
H47 H 0.022635 0.550432 0.764481 0.069 Uiso 1 1 calc R U . . .
C48 C -0.1506(4) 0.4591(5) 0.8063(2) 0.0824(12) Uani 1 1 d . . . . .
H48A H -0.181318 0.390154 0.832499 0.124 Uiso 1 1 calc R U . . .
H48B H -0.209348 0.436343 0.767708 0.124 Uiso 1 1 calc R U . . .
H48C H -0.154557 0.535675 0.827034 0.124 Uiso 1 1 calc R U . . .
C49 C 0.0151(5) 0.3665(5) 0.7610(2) 0.0946(14) Uani 1 1 d . . . . .
H49A H -0.018570 0.295205 0.785671 0.142 Uiso 1 1 calc R U . . .
H49B H 0.111392 0.386225 0.756841 0.142 Uiso 1 1 calc R U . . .
H49C H -0.035600 0.344618 0.720460 0.142 Uiso 1 1 calc R U . . .

loop_
_atom_site_aniso_label
_atom_site_aniso_U_11
_atom_site_aniso_U_22
_atom_site_aniso_U_33
_atom_site_aniso_U_23
_atom_site_aniso_U_13
_atom_site_aniso_U_12
I1 0.1039(2) 0.05578(13) 0.05940(14) 0.02558(10) 0.04066(13) 0.04017(13)
I2 0.09051(17) 0.05343(13) 0.03967(11) 0.01396(8) 0.01759(10) 0.03045(11)
Cu1 0.0727(3) 0.0545(2) 0.0476(2) 0.01178(17) 0.01950(18) 0.0212(2)
Se1 0.05662(18) 0.04402(16) 0.04311(15) 0.01490(12) 0.00635(12) 0.01806(13)
Se2 0.04935(17) 0.0669(2) 0.05438(18) 0.03184(15) 0.00351(13) 0.01725(15)
Cu2 0.0623(2) 0.0578(2) 0.0458(2) 0.01059(16) 0.01451(17) 0.01694(19)
C1 0.0410(13) 0.0347(13) 0.0328(12) 0.0034(9) 0.0052(10) 0.0111(11)
N1 0.0375(11) 0.0292(10) 0.0295(10) 0.0030(8) 0.0040(8) 0.0060(8)
N2 0.0413(12) 0.0376(12) 0.0416(12) 0.0022(9) -0.0022(9) 0.0076(9)
N4 0.0358(11) 0.0347(11) 0.0383(11) 0.0116(9) 0.0043(9) 0.0054(9)
N3 0.0363(11) 0.0426(12) 0.0484(13) 0.0070(10) -0.0048(10) 0.0111(10)
C50 0.0382(13) 0.0289(12) 0.0370(12) 0.0037(9) 0.0108(10) 0.0101(10)
C25 0.0534(16) 0.0377(14) 0.0406(14) 0.0088(11) 0.0068(12) 0.0146(12)
C3 0.0643(19) 0.0403(15) 0.0554(17) 0.0171(13) 0.0155(15) 0.0192(14)
C4 0.0533(18) 0.0308(14) 0.080(2) 0.0108(14) 0.0158(16) 0.0063(13)
C5 0.0429(15) 0.0355(14) 0.070(2) 0.0026(13) 0.0033(14) 0.0030(12)
C6 0.0383(13) 0.0367(13) 0.0435(14) 0.0019(11) 0.0069(11) 0.0099(11)
C7 0.0540(18) 0.0571(18) 0.0476(16) 0.0030(13) -0.0132(14) 0.0103(15)
C8 0.093(3) 0.114(4) 0.062(2) -0.031(2) -0.016(2) 0.026(3)
C9 0.0501(19) 0.090(3) 0.079(3) 0.011(2) -0.0157(18) 0.0172(19)
C10 0.0346(12) 0.0341(12) 0.0355(12) 0.0050(10) 0.0053(10) 0.0047(10)
C11 0.0319(12) 0.0301(12) 0.0366(12) 0.0005(9) 0.0040(10) 0.0017(10)
C12 0.0314(12) 0.0282(12) 0.0418(13) -0.0007(10) 0.0030(10) 0.0004(10)
C13 0.0475(15) 0.0349(14) 0.0516(16) 0.0038(11) 0.0028(12) 0.0101(12)
C14 0.0596(19) 0.0447(17) 0.077(2) 0.0055(15) 0.0022(17) 0.0203(15)
C15 0.073(2) 0.057(2) 0.090(3) -0.0026(19) 0.014(2) 0.0353(18)
C16 0.070(2) 0.0556(19) 0.060(2) -0.0144(15) 0.0141(17) 0.0208(17)
C17 0.0447(15) 0.0385(14) 0.0452(15) -0.0053(11) 0.0040(12) 0.0063(12)
C18 0.0555(17) 0.0479(16) 0.0364(14) -0.0086(12) 0.0023(12) 0.0069(13)
C19 0.0419(14) 0.0380(14) 0.0394(14) -0.0003(11) -0.0046(11) 0.0015(11)
C20 0.066(2) 0.0510(17) 0.0426(16) 0.0035(13) -0.0100(14) 0.0093(15)
C21 0.064(2) 0.0570(19) 0.063(2) 0.0126(16) -0.0150(16) 0.0161(17)
C22 0.0554(19) 0.0585(19) 0.076(2) 0.0107(16) 0.0014(16) 0.0270(16)
C23 0.0481(16) 0.0518(17) 0.0504(16) 0.0062(13) 0.0052(13) 0.0181(13)
C24 0.0339(12) 0.0335(13) 0.0404(13) 0.0018(10) 0.0012(10) 0.0030(10)
C2 0.0357(13) 0.0428(14) 0.0425(14) 0.0126(11) 0.0042(11) 0.0120(11)
C26 0.0324(13) 0.0413(14) 0.0437(14) 0.0122(11) 0.0045(11) 0.0024(11)
C27 0.0294(12) 0.0300(12) 0.0495(15) 0.0072(10) 0.0060(10) 0.0002(10)
C28 0.0335(13) 0.0306(12) 0.0446(14) 0.0047(10) 0.0045(10) 0.0006(10)
C29 0.0469(16) 0.0354(14) 0.0494(16) -0.0015(12) 0.0022(12) -0.0025(12)
C30 0.064(2) 0.0413(16) 0.064(2) -0.0159(14) 0.0138(17) 0.0003(15)
C31 0.0419(15) 0.0297(14) 0.086(2) -0.0054(14) 0.0124(15) 0.0014(12)
C32 0.0298(13) 0.0252(12) 0.0730(19) 0.0093(12) 0.0092(12) -0.0016(10)
C33 0.0391(15) 0.0395(16) 0.097(3) 0.0276(16) 0.0075(16) 0.0047(13)
C34 0.0445(18) 0.0424(19) 0.154(4) 0.037(2) 0.008(2) 0.0096(15)
C35 0.053(2) 0.0404(19) 0.189(6) 0.009(3) 0.018(3) 0.0194(17)
C36 0.057(2) 0.0412(18) 0.135(4) -0.017(2) 0.023(2) 0.0096(16)
C37 0.077(2) 0.0533(19) 0.0468(17) -0.0016(14) -0.0089(16) 0.0006(18)
C38 0.068(2) 0.063(2) 0.065(2) 0.0200(17) -0.0200(18) 0.0040(18)
C39 0.0484(17) 0.0542(19) 0.076(2) 0.0222(16) -0.0005(16) 0.0147(15)
C40 0.0436(15) 0.0467(16) 0.0529(16) 0.0108(13) 0.0059(13) 0.0116(13)
C41 0.0355(13) 0.0306(12) 0.0429(13) 0.0084(10) 0.0093(10) 0.0093(10)
C42 0.0502(16) 0.0374(14) 0.0409(14) 0.0104(11) 0.0040(12) 0.0071(12)
C43 0.0627(19) 0.0434(16) 0.0546(17) 0.0208(13) 0.0112(15) 0.0123(14)
C44 0.0496(17) 0.0362(15) 0.082(2) 0.0241(15) 0.0088(16) 0.0030(13)
C45 0.0407(15) 0.0391(15) 0.077(2) 0.0109(14) -0.0042(14) 0.0039(12)
C46 0.0358(13) 0.0351(13) 0.0516(15) 0.0083(11) 0.0036(11) 0.0120(11)
C47 0.0538(18) 0.0593(19) 0.0496(17) 0.0010(14) -0.0134(14) 0.0144(15)
C48 0.051(2) 0.105(3) 0.084(3) 0.003(2) -0.0203(19) 0.026(2)
C49 0.115(4) 0.090(3) 0.072(3) -0.020(2) -0.005(2) 0.037(3)

loop_
_atom_type_symbol
_atom_type_description
_atom_type_scat_dispersion_real
_atom_type_scat_dispersion_imag
_atom_type_scat_source
C C 0.0033 0.0016 'International Tables Vol C Tables 4.2.6.8 and 6.1.1.4'
H H 0.0000 0.0000 'International Tables Vol C Tables 4.2.6.8 and 6.1.1.4'
Cu Cu 0.3201 1.2651 'International Tables Vol C Tables 4.2.6.8 and 6.1.1.4'
I I -0.4742 1.8119 'International Tables Vol C Tables 4.2.6.8 and 6.1.1.4'
N N 0.0061 0.0033 'International Tables Vol C Tables 4.2.6.8 and 6.1.1.4'
Se Se -0.0929 2.2259 'International Tables Vol C Tables 4.2.6.8 and 6.1.1.4'

loop_
_geom_angle_atom_site_label_1
_geom_angle_atom_site_label_2
_geom_angle_atom_site_label_3
_geom_angle
_geom_angle_site_symmetry_1
_geom_angle_site_symmetry_3
_geom_angle_publ_flag
Cu2 I1 Cu1 59.995(16) . . ?
Cu1 I2 Cu2 60.374(15) . . ?
I2 Cu1 I1 118.026(18) . . ?
I2 Cu1 Cu2 60.072(14) . . ?
Se1 Cu1 I1 118.464(18) . . ?
Se1 Cu1 I2 123.47(2) . . ?
Se1 Cu1 Cu2 170.71(2) . . ?
Cu2 Cu1 I1 59.154(15) . . ?
C1 Se1 Cu1 92.29(8) . . ?
C2 Se2 Cu2 99.10(8) . . ?
I1 Cu2 I2 119.177(19) . . ?
I1 Cu2 Cu1 60.851(15) . . ?
I2 Cu2 Cu1 59.554(15) . . ?
Se2 Cu2 I1 117.99(2) . . ?
Se2 Cu2 I2 122.834(18) . . ?
Se2 Cu2 Cu1 168.45(2) . . ?
N1 C1 Se1 126.62(18) . . ?
N1 C1 N2 108.4(2) . . ?
N2 C1 Se1 124.87(19) . . ?
C1 N1 C50 108.9(2) . . ?
C1 N1 C10 124.9(2) . . ?
C50 N1 C10 125.1(2) . . ?
C1 N2 C6 108.9(2) . . ?
C1 N2 C7 124.3(2) . . ?
C6 N2 C7 126.5(2) . . ?
C2 N4 C26 125.0(2) . . ?
C2 N4 C41 109.0(2) . . ?
C41 N4 C26 125.5(2) . . ?
C2 N3 C46 109.0(2) . . ?
C2 N3 C47 124.5(2) . . ?
C46 N3 C47 126.4(2) . . ?
C25 C50 N1 131.7(2) . . ?
C25 C50 C6 121.7(2) . . ?
C6 C50 N1 106.7(2) . . ?
C50 C25 H25 121.7 . . ?
C3 C25 C50 116.5(3) . . ?
C3 C25 H25 121.7 . . ?
C25 C3 H3 119.0 . . ?
C25 C3 C4 122.0(3) . . ?
C4 C3 H3 119.0 . . ?
C3 C4 H4 119.2 . . ?
C5 C4 C3 121.6(3) . . ?
C5 C4 H4 119.2 . . ?
C4 C5 H5 121.4 . . ?
C4 C5 C6 117.1(3) . . ?
C6 C5 H5 121.4 . . ?
N2 C6 C50 106.9(2) . . ?
N2 C6 C5 132.0(3) . . ?
C5 C6 C50 121.0(3) . . ?
N2 C7 H7 106.7 . . ?
N2 C7 C8 110.8(3) . . ?
N2 C7 C9 111.3(3) . . ?
C8 C7 H7 106.7 . . ?
C9 C7 H7 106.7 . . ?
C9 C7 C8 114.3(3) . . ?
C7 C8 H8A 109.5 . . ?
C7 C8 H8B 109.5 . . ?
C7 C8 H8C 109.5 . . ?
H8A C8 H8B 109.5 . . ?
H8A C8 H8C 109.5 . . ?
H8B C8 H8C 109.5 . . ?
C7 C9 H9A 109.5 . . ?
C7 C9 H9B 109.5 . . ?
C7 C9 H9C 109.5 . . ?
H9A C9 H9B 109.5 . . ?
H9A C9 H9C 109.5 . . ?
H9B C9 H9C 109.5 . . ?
N1 C10 H10A 108.7 . . ?
N1 C10 H10B 108.7 . . ?
N1 C10 C11 114.20(19) . . ?
H10A C10 H10B 107.6 . . ?
C11 C10 H10A 108.7 . . ?
C11 C10 H10B 108.7 . . ?
C12 C11 C10 118.7(2) . . ?
C24 C11 C10 121.0(2) . . ?
C24 C11 C12 120.2(2) . . ?
C11 C12 C13 123.1(2) . . ?
C11 C12 C17 119.6(2) . . ?
C13 C12 C17 117.3(2) . . ?
C12 C13 H13 119.4 . . ?
C14 C13 C12 121.3(3) . . ?
C14 C13 H13 119.4 . . ?
C13 C14 H14 119.6 . . ?
C13 C14 C15 120.9(3) . . ?
C15 C14 H14 119.6 . . ?
C14 C15 H15 119.7 . . ?
C16 C15 C14 120.5(3) . . ?
C16 C15 H15 119.7 . . ?
C15 C16 H16 119.5 . . ?
C15 C16 C17 121.0(3) . . ?
C17 C16 H16 119.5 . . ?
C16 C17 C12 119.0(3) . . ?
C18 C17 C12 119.3(3) . . ?
C18 C17 C16 121.7(3) . . ?
C17 C18 H18 119.0 . . ?
C19 C18 C17 122.0(3) . . ?
C19 C18 H18 119.0 . . ?
C18 C19 C20 120.4(3) . . ?
C18 C19 C24 119.7(3) . . ?
C20 C19 C24 119.9(3) . . ?
C19 C20 H20 119.5 . . ?
C21 C20 C19 120.9(3) . . ?
C21 C20 H20 119.5 . . ?
C20 C21 H21 119.9 . . ?
C20 C21 C22 120.2(3) . . ?
C22 C21 H21 119.9 . . ?
C21 C22 H22 119.4 . . ?
C23 C22 C21 121.2(3) . . ?
C23 C22 H22 119.4 . . ?
C22 C23 H23 119.3 . . ?
C22 C23 C24 121.3(3) . . ?
C24 C23 H23 119.3 . . ?
C11 C24 C19 119.0(2) . . ?
C11 C24 C23 124.6(2) . . ?
C23 C24 C19 116.4(3) . . ?
N4 C2 Se2 126.45(19) . . ?
N3 C2 Se2 125.0(2) . . ?
N3 C2 N4 108.5(2) . . ?
N4 C26 H26A 108.7 . . ?
N4 C26 H26B 108.7 . . ?
N4 C26 C27 114.2(2) . . ?
H26A C26 H26B 107.6 . . ?
C27 C26 H26A 108.7 . . ?
C27 C26 H26B 108.7 . . ?
C28 C27 C26 120.6(2) . . ?
C32 C27 C26 118.8(3) . . ?
C32 C27 C28 120.5(3) . . ?
C27 C28 C29 119.4(3) . . ?
C27 C28 C40 124.0(3) . . ?
C40 C28 C29 116.6(3) . . ?
C30 C29 C28 118.8(3) . . ?
C30 C29 C37 121.4(3) . . ?
C37 C29 C28 119.8(3) . . ?
C29 C30 H30 118.9 . . ?
C31 C30 C29 122.2(3) . . ?
C31 C30 H30 118.9 . . ?
C30 C31 C32 119.8(3) . . ?
C30 C31 C36 122.2(4) . . ?
C32 C31 C36 118.0(4) . . ?
C27 C32 C31 119.2(3) . . ?
C27 C32 C33 122.8(3) . . ?
C33 C32 C31 118.0(3) . . ?
C32 C33 H33 119.4 . . ?
C34 C33 C32 121.1(4) . . ?
C34 C33 H33 119.4 . . ?
C33 C34 H34 119.5 . . ?
C33 C34 C35 120.9(4) . . ?
C35 C34 H34 119.5 . . ?
C34 C35 H35 119.5 . . ?
C36 C35 C34 120.9(4) . . ?
C36 C35 H35 119.5 . . ?
C31 C36 H36 119.5 . . ?
C35 C36 C31 121.1(4) . . ?
C35 C36 H36 119.5 . . ?
C29 C37 H37 119.4 . . ?
C38 C37 C29 121.1(3) . . ?
C38 C37 H37 119.4 . . ?
C37 C38 H38 119.9 . . ?
C37 C38 C39 120.2(3) . . ?
C39 C38 H38 119.9 . . ?
C38 C39 H39 119.5 . . ?
C40 C39 C38 120.9(3) . . ?
C40 C39 H39 119.5 . . ?
C28 C40 H40 119.3 . . ?
C39 C40 C28 121.3(3) . . ?
C39 C40 H40 119.3 . . ?
C42 C41 N4 131.6(2) . . ?
C42 C41 C46 122.1(2) . . ?
C46 C41 N4 106.2(2) . . ?
C41 C42 H42 121.9 . . ?
C43 C42 C41 116.3(3) . . ?
C43 C42 H42 121.9 . . ?
C42 C43 H43 119.1 . . ?
C42 C43 C44 121.8(3) . . ?
C44 C43 H43 119.1 . . ?
C43 C44 H44 119.1 . . ?
C45 C44 C43 121.9(3) . . ?
C45 C44 H44 119.1 . . ?
C44 C45 H45 121.4 . . ?
C44 C45 C46 117.2(3) . . ?
C46 C45 H45 121.4 . . ?
N3 C46 C41 107.2(2) . . ?
N3 C46 C45 132.0(3) . . ?
C45 C46 C41 120.7(3) . . ?
N3 C47 H47 107.2 . . ?
N3 C47 C48 110.6(3) . . ?
N3 C47 C49 110.5(3) . . ?
C48 C47 H47 107.2 . . ?
C48 C47 C49 113.9(3) . . ?
C49 C47 H47 107.2 . . ?
C47 C48 H48A 109.5 . . ?
C47 C48 H48B 109.5 . . ?
C47 C48 H48C 109.5 . . ?
H48A C48 H48B 109.5 . . ?
H48A C48 H48C 109.5 . . ?
H48B C48 H48C 109.5 . . ?
C47 C49 H49A 109.5 . . ?
C47 C49 H49B 109.5 . . ?
C47 C49 H49C 109.5 . . ?
H49A C49 H49B 109.5 . . ?
H49A C49 H49C 109.5 . . ?
H49B C49 H49C 109.5 . . ?

loop_
_geom_bond_atom_site_label_1
_geom_bond_atom_site_label_2
_geom_bond_distance
_geom_bond_site_symmetry_2
_geom_bond_publ_flag
I1 Cu1 2.5986(6) . ?
I1 Cu2 2.5545(5) . ?
I2 Cu1 2.5554(5) . ?
I2 Cu2 2.5689(5) . ?
Cu1 Se1 2.3437(6) . ?
Cu1 Cu2 2.5767(7) . ?
Se1 C1 1.868(3) . ?
Se2 Cu2 2.3296(6) . ?
Se2 C2 1.871(3) . ?
C1 N1 1.353(3) . ?
C1 N2 1.358(3) . ?
N1 C50 1.396(3) . ?
N1 C10 1.486(3) . ?
N2 C6 1.389(3) . ?
N2 C7 1.486(4) . ?
N4 C2 1.353(3) . ?
N4 C26 1.485(3) . ?
N4 C41 1.395(3) . ?
N3 C2 1.349(3) . ?
N3 C46 1.386(3) . ?
N3 C47 1.489(4) . ?
C50 C25 1.387(4) . ?
C50 C6 1.396(4) . ?
C25 H25 0.9300 . ?
C25 C3 1.381(4) . ?
C3 H3 0.9300 . ?
C3 C4 1.390(5) . ?
C4 H4 0.9300 . ?
C4 C5 1.373(5) . ?
C5 H5 0.9300 . ?
C5 C6 1.393(4) . ?
C7 H7 0.9800 . ?
C7 C8 1.516(5) . ?
C7 C9 1.511(5) . ?
C8 H8A 0.9600 . ?
C8 H8B 0.9600 . ?
C8 H8C 0.9600 . ?
C9 H9A 0.9600 . ?
C9 H9B 0.9600 . ?
C9 H9C 0.9600 . ?
C10 H10A 0.9700 . ?
C10 H10B 0.9700 . ?
C10 C11 1.519(3) . ?
C11 C12 1.414(4) . ?
C11 C24 1.412(4) . ?
C12 C13 1.422(4) . ?
C12 C17 1.435(4) . ?
C13 H13 0.9300 . ?
C13 C14 1.362(4) . ?
C14 H14 0.9300 . ?
C14 C15 1.402(5) . ?
C15 H15 0.9300 . ?
C15 C16 1.340(5) . ?
C16 H16 0.9300 . ?
C16 C17 1.431(4) . ?
C17 C18 1.387(4) . ?
C18 H18 0.9300 . ?
C18 C19 1.386(4) . ?
C19 C20 1.428(4) . ?
C19 C24 1.440(4) . ?
C20 H20 0.9300 . ?
C20 C21 1.334(5) . ?
C21 H21 0.9300 . ?
C21 C22 1.411(5) . ?
C22 H22 0.9300 . ?
C22 C23 1.359(4) . ?
C23 H23 0.9300 . ?
C23 C24 1.429(4) . ?
C26 H26A 0.9700 . ?
C26 H26B 0.9700 . ?
C26 C27 1.504(4) . ?
C27 C28 1.410(4) . ?
C27 C32 1.409(4) . ?
C28 C29 1.434(4) . ?
C28 C40 1.428(4) . ?
C29 C30 1.397(5) . ?
C29 C37 1.423(5) . ?
C30 H30 0.9300 . ?
C30 C31 1.375(5) . ?
C31 C32 1.430(5) . ?
C31 C36 1.441(5) . ?
C32 C33 1.429(4) . ?
C33 H33 0.9300 . ?
C33 C34 1.349(5) . ?
C34 H34 0.9300 . ?
C34 C35 1.396(7) . ?
C35 H35 0.9300 . ?
C35 C36 1.338(7) . ?
C36 H36 0.9300 . ?
C37 H37 0.9300 . ?
C37 C38 1.334(6) . ?
C38 H38 0.9300 . ?
C38 C39 1.411(5) . ?
C39 H39 0.9300 . ?
C39 C40 1.358(4) . ?
C40 H40 0.9300 . ?
C41 C42 1.389(4) . ?
C41 C46 1.393(4) . ?
C42 H42 0.9300 . ?
C42 C43 1.383(4) . ?
C43 H43 0.9300 . ?
C43 C44 1.391(5) . ?
C44 H44 0.9300 . ?
C44 C45 1.372(5) . ?
C45 H45 0.9300 . ?
C45 C46 1.391(4) . ?
C47 H47 0.9800 . ?
C47 C48 1.514(5) . ?
C47 C49 1.517(5) . ?
C48 H48A 0.9600 . ?
C48 H48B 0.9600 . ?
C48 H48C 0.9600 . ?
C49 H49A 0.9600 . ?
C49 H49B 0.9600 . ?
C49 H49C 0.9600 . ?

loop_
_geom_torsion_atom_site_label_1
_geom_torsion_atom_site_label_2
_geom_torsion_atom_site_label_3
_geom_torsion_atom_site_label_4
_geom_torsion
_geom_torsion_site_symmetry_1
_geom_torsion_site_symmetry_2
_geom_torsion_site_symmetry_3
_geom_torsion_site_symmetry_4
_geom_torsion_publ_flag
Cu1 Se1 C1 N1 -83.8(2) . . . . ?
Cu1 Se1 C1 N2 93.1(2) . . . . ?
Se1 C1 N1 C50 173.68(18) . . . . ?
Se1 C1 N1 C10 5.2(4) . . . . ?
Se1 C1 N2 C6 -173.31(19) . . . . ?
Se1 C1 N2 C7 2.1(4) . . . . ?
Cu2 Se2 C2 N4 69.4(2) . . . . ?
Cu2 Se2 C2 N3 -111.4(2) . . . . ?
C1 N1 C50 C25 -176.7(3) . . . . ?
C1 N1 C50 C6 1.8(3) . . . . ?
C1 N1 C10 C11 -127.7(3) . . . . ?
C1 N2 C6 C50 -2.9(3) . . . . ?
C1 N2 C6 C5 175.7(3) . . . . ?
C1 N2 C7 C8 -106.7(4) . . . . ?
C1 N2 C7 C9 125.0(3) . . . . ?
N1 C1 N2 C6 4.0(3) . . . . ?
N1 C1 N2 C7 179.4(2) . . . . ?
N1 C50 C25 C3 177.6(3) . . . . ?
N1 C50 C6 N2 0.7(3) . . . . ?
N1 C50 C6 C5 -178.1(2) . . . . ?
N1 C10 C11 C12 74.0(3) . . . . ?
N1 C10 C11 C24 -107.9(3) . . . . ?
N2 C1 N1 C50 -3.6(3) . . . . ?
N2 C1 N1 C10 -172.1(2) . . . . ?
N4 C26 C27 C28 109.2(3) . . . . ?
N4 C26 C27 C32 -74.0(3) . . . . ?
N4 C41 C42 C43 -179.5(3) . . . . ?
N4 C41 C46 N3 0.7(3) . . . . ?
N4 C41 C46 C45 179.5(3) . . . . ?
C50 N1 C10 C11 65.6(3) . . . . ?
C50 C25 C3 C4 0.2(4) . . . . ?
C25 C50 C6 N2 179.4(2) . . . . ?
C25 C50 C6 C5 0.6(4) . . . . ?
C25 C3 C4 C5 0.6(5) . . . . ?
C3 C4 C5 C6 -0.7(5) . . . . ?
C4 C5 C6 N2 -178.3(3) . . . . ?
C4 C5 C6 C50 0.2(4) . . . . ?
C6 N2 C7 C8 67.9(4) . . . . ?
C6 N2 C7 C9 -60.4(4) . . . . ?
C6 C50 C25 C3 -0.7(4) . . . . ?
C7 N2 C6 C50 -178.1(3) . . . . ?
C7 N2 C6 C5 0.5(5) . . . . ?
C10 N1 C50 C25 -8.3(4) . . . . ?
C10 N1 C50 C6 170.2(2) . . . . ?
C10 C11 C12 C13 4.4(4) . . . . ?
C10 C11 C12 C17 -177.3(2) . . . . ?
C10 C11 C24 C19 177.5(2) . . . . ?
C10 C11 C24 C23 -2.9(4) . . . . ?
C11 C12 C13 C14 179.5(3) . . . . ?
C11 C12 C17 C16 179.5(3) . . . . ?
C11 C12 C17 C18 -1.3(4) . . . . ?
C12 C11 C24 C19 -4.4(4) . . . . ?
C12 C11 C24 C23 175.2(2) . . . . ?
C12 C13 C14 C15 0.6(5) . . . . ?
C12 C17 C18 C19 -2.2(4) . . . . ?
C13 C12 C17 C16 -2.1(4) . . . . ?
C13 C12 C17 C18 177.1(3) . . . . ?
C13 C14 C15 C16 -1.5(6) . . . . ?
C14 C15 C16 C17 0.5(6) . . . . ?
C15 C16 C17 C12 1.3(5) . . . . ?
C15 C16 C17 C18 -177.8(3) . . . . ?
C16 C17 C18 C19 177.0(3) . . . . ?
C17 C12 C13 C14 1.1(4) . . . . ?
C17 C18 C19 C20 -177.2(3) . . . . ?
C17 C18 C19 C24 2.4(4) . . . . ?
C18 C19 C20 C21 179.8(3) . . . . ?
C18 C19 C24 C11 1.0(4) . . . . ?
C18 C19 C24 C23 -178.7(3) . . . . ?
C19 C20 C21 C22 -0.8(5) . . . . ?
C20 C19 C24 C11 -179.4(2) . . . . ?
C20 C19 C24 C23 0.9(4) . . . . ?
C20 C21 C22 C23 0.1(5) . . . . ?
C21 C22 C23 C24 1.1(5) . . . . ?
C22 C23 C24 C11 178.8(3) . . . . ?
C22 C23 C24 C19 -1.6(4) . . . . ?
C24 C11 C12 C13 -173.7(2) . . . . ?
C24 C11 C12 C17 4.6(4) . . . . ?
C24 C19 C20 C21 0.2(5) . . . . ?
C2 N4 C26 C27 134.1(3) . . . . ?
C2 N4 C41 C42 177.6(3) . . . . ?
C2 N4 C41 C46 -1.4(3) . . . . ?
C2 N3 C46 C41 0.3(3) . . . . ?
C2 N3 C46 C45 -178.3(3) . . . . ?
C2 N3 C47 C48 -120.7(3) . . . . ?
C2 N3 C47 C49 112.2(4) . . . . ?
C26 N4 C2 Se2 -6.3(4) . . . . ?
C26 N4 C2 N3 174.4(2) . . . . ?
C26 N4 C41 C42 4.9(4) . . . . ?
C26 N4 C41 C46 -174.1(2) . . . . ?
C26 C27 C28 C29 179.8(2) . . . . ?
C26 C27 C28 C40 0.4(4) . . . . ?
C26 C27 C32 C31 179.2(2) . . . . ?
C26 C27 C32 C33 -2.4(4) . . . . ?
C27 C28 C29 C30 0.1(4) . . . . ?
C27 C28 C29 C37 -179.3(3) . . . . ?
C27 C28 C40 C39 179.8(3) . . . . ?
C27 C32 C33 C34 -177.9(3) . . . . ?
C28 C27 C32 C31 -4.0(4) . . . . ?
C28 C27 C32 C33 174.4(2) . . . . ?
C28 C29 C30 C31 -2.4(4) . . . . ?
C28 C29 C37 C38 -0.7(5) . . . . ?
C29 C28 C40 C39 0.4(4) . . . . ?
C29 C30 C31 C32 1.4(5) . . . . ?
C29 C30 C31 C36 -175.6(3) . . . . ?
C29 C37 C38 C39 0.7(5) . . . . ?
C30 C29 C37 C38 179.9(3) . . . . ?
C30 C31 C32 C27 1.8(4) . . . . ?
C30 C31 C32 C33 -176.7(3) . . . . ?
C30 C31 C36 C35 176.2(3) . . . . ?
C31 C32 C33 C34 0.6(4) . . . . ?
C32 C27 C28 C29 3.0(4) . . . . ?
C32 C27 C28 C40 -176.3(2) . . . . ?
C32 C31 C36 C35 -0.9(5) . . . . ?
C32 C33 C34 C35 -1.2(5) . . . . ?
C33 C34 C35 C36 0.7(6) . . . . ?
C34 C35 C36 C31 0.4(6) . . . . ?
C36 C31 C32 C27 179.0(3) . . . . ?
C36 C31 C32 C33 0.5(4) . . . . ?
C37 C29 C30 C31 177.0(3) . . . . ?
C37 C38 C39 C40 -0.2(5) . . . . ?
C38 C39 C40 C28 -0.4(5) . . . . ?
C40 C28 C29 C30 179.5(3) . . . . ?
C40 C28 C29 C37 0.1(4) . . . . ?
C41 N4 C2 Se2 -179.0(2) . . . . ?
C41 N4 C2 N3 1.6(3) . . . . ?
C41 N4 C26 C27 -54.3(3) . . . . ?
C41 C42 C43 C44 0.5(5) . . . . ?
C42 C41 C46 N3 -178.4(3) . . . . ?
C42 C41 C46 C45 0.4(4) . . . . ?
C42 C43 C44 C45 -0.1(5) . . . . ?
C43 C44 C45 C46 -0.2(5) . . . . ?
C44 C45 C46 N3 178.5(3) . . . . ?
C44 C45 C46 C41 0.1(5) . . . . ?
C46 N3 C2 Se2 179.4(2) . . . . ?
C46 N3 C2 N4 -1.2(3) . . . . ?
C46 N3 C47 C48 62.8(4) . . . . ?
C46 N3 C47 C49 -64.3(4) . . . . ?
C46 C41 C42 C43 -0.7(4) . . . . ?
C47 N3 C2 Se2 2.5(4) . . . . ?
C47 N3 C2 N4 -178.1(3) . . . . ?
C47 N3 C46 C41 177.2(3) . . . . ?
C47 N3 C46 C45 -1.4(5) . . . . ?
